data_4022570
loop_
_publ_author_name
'Gary A. Molander'
'Shawn K. Pack'

_publ_section_title
;
 Determining the Scope of the Organolanthanide-Catalyzed, Sequential
 Intramolecular Amination/Cyclization Reaction: Formation of Substituted
 Quinolizidines, Indolizidines, and Pyrrolizidines
;
_journal_name_full 'Journal of Organic Chemistry'
_journal_page_first 9214
_journal_page_last 9220
_journal_paper_doi 10.1021/jo035205f
_journal_volume 68
_journal_year 2003
_chemical_formula_sum 'C10 H20 Cl N'
_chemical_formula_weight 189.72
_space_group_IT_number 56
_symmetry_cell_setting orthorhombic
_symmetry_Int_Tables_number 56
_symmetry_space_group_name_Hall '-P 2ab 2ac'
_symmetry_space_group_name_H-M 'P c c n'
_atom_sites_solution_hydrogens geom
_atom_sites_solution_primary direct
_atom_sites_solution_secondary difmap
_audit_creation_method SHELXL
_cell_angle_alpha 90.00
_cell_angle_beta 90.00
_cell_angle_gamma 90.00
_cell_formula_units_Z 8
_cell_length_a 20.349(5)
_cell_length_b 14.534(3)
_cell_length_c 7.515(2)
_cell_measurement_temperature 143(1)
_cell_volume 2222.7(9)
_computing_structure_refinement 'SHELXL-93 (Sheldrick, 1993)'
_computing_structure_solution 'SIR92 (Altomare, 1993)'
_diffrn_ambient_temperature 143(2)
_diffrn_measurement_device 'CCD area detector'
_diffrn_measurement_device_type 'Rigaku Mercury'
_diffrn_measurement_method 'phi oscillations'
_diffrn_radiation_monochromator graphite
_diffrn_radiation_source 'rotating anode'
_diffrn_radiation_type MoK\a
_diffrn_radiation_wavelength 0.71069
_diffrn_reflns_av_R_equivalents 0.0384
_diffrn_reflns_av_sigmaI/netI 0.0235
_diffrn_reflns_limit_h_max 24
_diffrn_reflns_limit_h_min -23
_diffrn_reflns_limit_k_max 13
_diffrn_reflns_limit_k_min -17
_diffrn_reflns_limit_l_max 8
_diffrn_reflns_limit_l_min -7
_diffrn_reflns_number 12577
_diffrn_reflns_theta_max 25.35
_diffrn_reflns_theta_min 3.21
_exptl_absorpt_coefficient_mu 0.297
_exptl_absorpt_correction_T_max 1.0000
_exptl_absorpt_correction_T_min 0.7874
_exptl_absorpt_correction_type multi-scan
_exptl_crystal_density_diffrn 1.134
_exptl_crystal_F_000 832
_exptl_crystal_size_max 0.32
_exptl_crystal_size_mid 0.20
_exptl_crystal_size_min 0.08
_refine_diff_density_max 0.289
_refine_diff_density_min -0.194
_refine_diff_density_rms 0.044
_refine_ls_extinction_method none
_refine_ls_goodness_of_fit_all 1.167
_refine_ls_goodness_of_fit_obs 1.197
_refine_ls_matrix_type full
_refine_ls_number_parameters 111
_refine_ls_number_reflns 1997
_refine_ls_number_restraints 0
_refine_ls_restrained_S_all 1.167
_refine_ls_restrained_S_obs 1.197
_refine_ls_R_factor_all 0.0754
_refine_ls_R_factor_obs 0.0639
_refine_ls_shift/esd_max 0.003
_refine_ls_shift/esd_mean 0.000
_refine_ls_structure_factor_coef Fsqd
_refine_ls_weighting_details 'w=1/[\s^2^(Fo^2^)+(0.0448P)^2^+2.6775P] where P=(Fo^2^+2Fc^2^)/3'
_refine_ls_weighting_scheme calc
_refine_ls_wR_factor_all 0.1386
_refine_ls_wR_factor_obs 0.1334
_reflns_number_observed 1770
_reflns_number_total 1997
_reflns_observed_criterion >2sigma(I)
_cod_data_source_file jo035205fsi20030818_035018_3.cif
_cod_data_source_block 25
_cod_depositor_comments
;
The following automatic conversions were performed:
'_exptl_absorpt_correction_type' value 'Multi-scan' changed to
'multi-scan' according to
'/home/saulius/struct/CIF-dictionaries/cif_core.dic' dictionary named
'cif_core.dic' version 2.4.1 from 2010-06-29.

Automatic conversion script
Id: cif_fix_enum 1527 2010-12-29 10:47:43Z saulius 

The following automatic conversions were performed:

'_refine_ls_weighting_scheme' value 'calc
w=1/[\s^2^(Fo^2^)+(0.0448P)^2^+2.6775P] where P=(Fo^2^+2Fc^2^)/3' was
changed to 'calc'. New tag '_refine_ls_weighting_details' was
created. The value of the new tag was set to
'w=1/[\s^2^(Fo^2^)+(0.0448P)^2^+2.6775P] where P=(Fo^2^+2Fc^2^)/3'.

Automatic conversion script
Id: cif_fix_values 3143 2015-03-26 13:38:13Z robertas 
;
_cod_original_sg_symbol_H-M 'P c c n    '
_cod_database_code 4022570

loop_
_symmetry_equiv_pos_as_xyz
'x, y, z'
'-x+1/2, -y+1/2, z'
'x+1/2, -y, -z+1/2'
'-x, y+1/2, -z+1/2'
'-x, -y, -z'
'x-1/2, y-1/2, -z'
'-x-1/2, y, z-1/2'
'x, -y-1/2, z-1/2'

loop_
_atom_site_aniso_label
_atom_site_aniso_U_11
_atom_site_aniso_U_22
_atom_site_aniso_U_33
_atom_site_aniso_U_23
_atom_site_aniso_U_13
_atom_site_aniso_U_12
N1 0.0254(11) 0.0419(13) 0.0150(11) 0.0028(9) 0.0008(8) -0.0015(10)
C2 0.037(2) 0.053(2) 0.033(2) 0.0026(14) 0.0066(13) -0.0154(14)
C3 0.074(2) 0.045(2) 0.044(2) -0.0060(15) 0.013(2) -0.027(2)
C4 0.093(3) 0.035(2) 0.058(2) 0.009(2) 0.029(2) 0.015(2)
C5 0.038(2) 0.052(2) 0.042(2) 0.0137(15) 0.0150(14) 0.0162(15)
C6 0.0226(13) 0.059(2) 0.0258(14) 0.0124(13) -0.0020(11) 0.0017(13)
C7 0.033(2) 0.073(2) 0.032(2) -0.001(2) 0.0018(13) -0.020(2)
C8 0.055(2) 0.038(2) 0.035(2) -0.0002(13) 0.0085(14) -0.0061(14)
C9 0.0371(15) 0.042(2) 0.0172(13) 0.0003(11) 0.0011(11) 0.0066(12)
C10 0.160(5) 0.051(3) 0.115(4) -0.028(3) 0.060(4) 0.011(3)
C11 0.060(2) 0.071(2) 0.037(2) 0.001(2) 0.007(2) 0.031(2)
Cl 0.0371(4) 0.0623(5) 0.0183(4) 0.0032(3) -0.0011(3) -0.0102(3)

loop_
_atom_site_label
_atom_site_type_symbol
_atom_site_fract_x
_atom_site_fract_y
_atom_site_fract_z
_atom_site_U_iso_or_equiv
_atom_site_thermal_displace_type
_atom_site_occupancy
_atom_site_calc_flag
_atom_site_refinement_flags
N1 N 0.10585(10) 0.5436(2) 0.3111(3) 0.0274(5) Uani 1 d .
H1 H 0.10033(10) 0.5631(2) 0.4253(3) 0.036 Uiso 1 calc R
C2 C 0.06436(15) 0.4600(2) 0.2908(4) 0.0414(7) Uani 1 d .
H2A H 0.01843(15) 0.4779(2) 0.2900(4) 0.055 Uiso 1 calc R
H2B H 0.07134(15) 0.4198(2) 0.3920(4) 0.055 Uiso 1 calc R
C3 C 0.0798(2) 0.4084(2) 0.1222(5) 0.0540(9) Uani 1 d .
H3A H 0.0673(2) 0.4457(2) 0.0206(5) 0.072 Uiso 1 calc R
H3B H 0.0541(2) 0.3523(2) 0.1187(5) 0.072 Uiso 1 calc R
C4 C 0.1522(2) 0.3846(2) 0.1089(5) 0.0622(11) Uani 1 d .
H4 H 0.1638(2) 0.3447(2) 0.2092(5) 0.083 Uiso 1 calc R
C5 C 0.19221(15) 0.4721(2) 0.1215(4) 0.0437(8) Uani 1 d .
H5A H 0.18319(15) 0.5099(2) 0.0179(4) 0.058 Uiso 1 calc R
H5B H 0.23852(15) 0.4564(2) 0.1194(4) 0.058 Uiso 1 calc R
C6 C 0.17810(13) 0.5277(2) 0.2875(4) 0.0357(7) Uani 1 d .
H6 H 0.19584(13) 0.4960(2) 0.3920(4) 0.048 Uiso 1 calc R
C7 C 0.20339(14) 0.6258(2) 0.2821(4) 0.0460(8) Uani 1 d .
H7A H 0.20585(14) 0.6517(2) 0.4009(4) 0.061 Uiso 1 calc R
H7B H 0.24657(14) 0.6286(2) 0.2277(4) 0.061 Uiso 1 calc R
C8 C 0.1531(2) 0.6763(2) 0.1702(4) 0.0426(8) Uani 1 d .
H8A H 0.1663(2) 0.6766(2) 0.0462(4) 0.057 Uiso 1 calc R
H8B H 0.1487(2) 0.7395(2) 0.2102(4) 0.057 Uiso 1 calc R
C9 C 0.08786(13) 0.6247(2) 0.1929(3) 0.0320(6) Uani 1 d .
H9 H 0.07314(13) 0.6019(2) 0.0768(3) 0.043 Uiso 1 calc R
C10 C 0.1666(3) 0.3329(3) -0.0649(7) 0.108(2) Uani 1 d .
H10A H 0.1389(15) 0.2796(17) -0.0726(29) 0.163 Uiso 1 calc R
H10B H 0.2119(6) 0.3142(26) -0.0665(26) 0.163 Uiso 1 calc R
H10C H 0.1582(21) 0.3727(11) -0.1643(7) 0.163 Uiso 1 calc R
C11 C 0.0329(2) 0.6783(3) 0.2792(4) 0.0561(10) Uani 1 d .
H11A H 0.0217(8) 0.7300(10) 0.2057(17) 0.084 Uiso 1 calc R
H11B H 0.0470(4) 0.6998(14) 0.3939(15) 0.084 Uiso 1 calc R
H11C H -0.0048(4) 0.6393(5) 0.2929(29) 0.084 Uiso 1 calc R
Cl Cl 0.10932(3) 0.56680(5) 0.71027(8) 0.0392(3) Uani 1 d .

loop_
_atom_type_symbol
_atom_type_description
_atom_type_scat_dispersion_real
_atom_type_scat_dispersion_imag
_atom_type_scat_source
C C 0.0033 0.0016 'International Tables Vol C Tables 4.2.6.8 and 6.1.1.4'
H H 0.0000 0.0000 'International Tables Vol C Tables 4.2.6.8 and 6.1.1.4'
N N 0.0061 0.0033 'International Tables Vol C Tables 4.2.6.8 and 6.1.1.4'
Cl Cl 0.1484 0.1585 'International Tables Vol C Tables 4.2.6.8 and 6.1.1.4'

loop_
_geom_angle_atom_site_label_1
_geom_angle_atom_site_label_2
_geom_angle_atom_site_label_3
_geom_angle
C2 N1 C6 114.7(2)
C2 N1 C9 115.9(2)
C6 N1 C9 106.7(2)
N1 C2 C3 112.0(2)
C2 C3 C4 111.8(3)
C5 C4 C3 109.1(3)
C5 C4 C10 111.2(3)
C3 C4 C10 110.7(4)
C4 C5 C6 113.5(2)
N1 C6 C5 111.5(2)
N1 C6 C7 101.0(2)
C5 C6 C7 114.6(2)
C8 C7 C6 103.9(2)
C7 C8 C9 106.6(2)
C11 C9 N1 109.1(2)
C11 C9 C8 115.8(3)
N1 C9 C8 103.6(2)

loop_
_geom_bond_atom_site_label_1
_geom_bond_atom_site_label_2
_geom_bond_distance
N1 C2 1.488(4)
N1 C6 1.499(3)
N1 C9 1.520(3)
C2 C3 1.505(4)
C3 C4 1.516(5)
C4 C5 1.513(5)
C4 C10 1.535(5)
C5 C6 1.514(4)
C6 C7 1.517(4)
C7 C8 1.515(4)
C8 C9 1.534(4)
C9 C11 1.509(4)
